data_2019517
loop_
_publ_author_name
'Fan, Hong-Jie'
'Xu, Qian-Qian'
'Ren, Tie-Zhen'
'Xing, Xiang-Ying'
'Christensen, Kirsten E.'

_publ_section_title
;
 Zn/Mn--MOFs with `S-shaped' packing modes
;
_journal_coeditor_code WQ3051
_journal_issue 5
_journal_name_full 'Acta Crystallographica Section C'
_journal_page_first 502
_journal_page_last 507
_journal_paper_doi 10.1107/S2053229614005828
_journal_volume 70
_journal_year 2014
_chemical_formula_iupac '[Mn2 (C9 H3 O6) (O H) (C12 H8 N2)], 1.26H2 O'
_chemical_formula_moiety 'C21 H12 Mn2 N2 O7, 1.26(O)'
_chemical_formula_sum 'C21 H13.26 Mn2 N2 O7.63'
_chemical_formula_weight 528.29
_chemical_name_systematic
'Poly[[bis(\m~6~-benzene-1,3,5-tricarboxylato-\k^4^<i>O</i>:<i>O</i>':<i>O</i>'':<i>O</i>''')bis(\m~3~-hydroxido-\k^2^<i>O</i>:<i>O</i>:<i>O</i>)bis(\m~2~-hydroxido-\k^2^<i>O</i>:<i>O</i>)bis(1,10-phenanthroline-\k^2^<i>N</i>,<i>N</i>')tetramanganese(II)] 1.32-hydrate]'
_space_group_IT_number 14
_symmetry_cell_setting monoclinic
_symmetry_space_group_name_Hall '-P 2yn'
_symmetry_space_group_name_H-M 'P 1 21/n 1'
_atom_sites_solution_hydrogens geom
_atom_sites_solution_primary direct
_atom_sites_solution_secondary difmap
_audit_conform_dict_name cif_core.dic
_audit_conform_dict_version 2.4
_audit_creation_method 'WinGX routine CIF_UPDATE'
_cell_angle_alpha 90
_cell_angle_beta 93.7790(10)
_cell_angle_gamma 90
_cell_formula_units_Z 4
_cell_length_a 10.04330(10)
_cell_length_b 10.83070(10)
_cell_length_c 18.51590(10)
_cell_measurement_reflns_used 16326
_cell_measurement_temperature 150(2)
_cell_measurement_theta_max 76.0698
_cell_measurement_theta_min 4.0783
_cell_volume 2009.71(3)
_computing_cell_refinement 'CrysAlis PRO (Oxford Diffraction, 2010)'
_computing_data_collection 'CrysAlis PRO (Oxford Diffraction, 2010)'
_computing_data_reduction 'CrysAlis PRO (Oxford Diffraction, 2010)'
_computing_molecular_graphics 'WinGX (Farrugia, 2012)'
_computing_publication_material 'SHELXL97 (Sheldrick, 2008)'
_computing_structure_refinement 'SHELXL97 (Sheldrick, 2008)'
_computing_structure_solution 'SHELXS97 (Sheldrick, 2008)'
_diffrn_ambient_temperature 150(2)
_diffrn_detector_area_resol_mean 10.4102
_diffrn_measured_fraction_theta_full 0.999
_diffrn_measured_fraction_theta_max 0.999
_diffrn_measurement_device_type 'Oxford SuperNova Dual diffractometer (Cu at zero) with an Atlas detector'
_diffrn_measurement_method '\w scans'
_diffrn_radiation_monochromator graphite
_diffrn_radiation_type CuK\a
_diffrn_radiation_wavelength 1.54184
_diffrn_reflns_av_R_equivalents 0.0399
_diffrn_reflns_limit_h_max 12
_diffrn_reflns_limit_h_min -12
_diffrn_reflns_limit_k_max 13
_diffrn_reflns_limit_k_min -13
_diffrn_reflns_limit_l_max 22
_diffrn_reflns_limit_l_min -22
_diffrn_reflns_number 32065
_diffrn_reflns_theta_full 70.06
_diffrn_reflns_theta_max 70.06
_diffrn_reflns_theta_min 6.02
_exptl_absorpt_coefficient_mu 10.708
_exptl_absorpt_correction_T_max 1
_exptl_absorpt_correction_T_min 0.70298
_exptl_absorpt_correction_type multi-scan
_exptl_absorpt_process_details '(CrysAlis PRO; Oxford Diffraction, 2010)'
_exptl_crystal_colour yellow
_exptl_crystal_density_diffrn 1.739
_exptl_crystal_density_method 'not measured'
_exptl_crystal_description block
_exptl_crystal_F_000 1056
_exptl_crystal_size_max 0.10
_exptl_crystal_size_mid 0.08
_exptl_crystal_size_min 0.03
_refine_diff_density_max 0.559
_refine_diff_density_min -0.383
_refine_ls_extinction_method none
_refine_ls_goodness_of_fit_ref 1.043
_refine_ls_hydrogen_treatment constr
_refine_ls_matrix_type full
_refine_ls_number_parameters 283
_refine_ls_number_reflns 3807
_refine_ls_number_restraints 39
_refine_ls_restrained_S_all 1.043
_refine_ls_R_factor_all 0.033
_refine_ls_R_factor_gt 0.0298
_refine_ls_shift/su_max 0.001
_refine_ls_shift/su_mean 0
_refine_ls_structure_factor_coef Fsqd
_refine_ls_weighting_details 'calc w=1/[\s^2^(Fo^2^)+(0.0373P)^2^+1.5740P] where P=(Fo^2^+2Fc^2^)/3'
_refine_ls_weighting_scheme calc
_refine_ls_wR_factor_gt 0.0746
_refine_ls_wR_factor_ref 0.0766
_reflns_number_gt 3540
_reflns_number_total 3807
_reflns_threshold_expression I>2\s(I)
_cod_data_source_file wq3051sup1.cif
_cod_data_source_block HUT-14
_cod_depositor_comments 'Adding full bibliography for 2019516--2019517.cif.'
_cod_original_sg_symbol_H-M 'P 21/n'
_cod_database_code 2019517

loop_
_symmetry_equiv_pos_as_xyz
'x, y, z'
'-x+1/2, y+1/2, -z+1/2'
'-x, -y, -z'
'x-1/2, -y-1/2, z-1/2'

loop_
_atom_site_type_symbol
_atom_site_label
_atom_site_fract_x
_atom_site_fract_y
_atom_site_fract_z
_atom_site_U_iso_or_equiv
_atom_site_adp_type
_atom_site_calc_flag
_atom_site_refinement_flags
_atom_site_occupancy
_atom_site_symmetry_multiplicity
_atom_site_disorder_assembly
_atom_site_disorder_group
Mn Mn1 0.27665(3) 0.82104(3) 0.524677(17) 0.02440(10) Uani d . 1 1 . .
Mn Mn2 0.46630(3) 1.01549(3) 0.410433(16) 0.02304(10) Uani d . 1 1 . .
O O1 0.47220(13) 0.87375(14) 0.49193(7) 0.0247(3) Uani d . 1 1 . .
H H1 0.5325 0.8028 0.4826 0.03 Uiso calc R 1 1 . .
O O2 0.54482(15) 0.81213(16) 0.64935(9) 0.0351(4) Uani d . 1 1 . .
O O3 0.35623(18) 0.71283(19) 0.61295(9) 0.0451(5) Uani d . 1 1 A .
O O4 0.68861(15) 0.54367(16) 0.94854(8) 0.0328(4) Uani d . 1 1 . .
O O5 0.79427(15) 0.54255(17) 0.84685(9) 0.0359(4) Uani d . 1 1 . .
O O6 0.19497(16) 0.48099(19) 0.90574(9) 0.0411(4) Uani d . 1 1 . .
O O7 0.08759(15) 0.60227(19) 0.82919(10) 0.0457(5) Uani d . 1 1 . .
C C1 0.4498(2) 0.67468(19) 0.73041(11) 0.0234(4) Uani d . 1 1 A .
C C2 0.56871(19) 0.64562(19) 0.77022(11) 0.0230(4) Uani d . 1 1 . .
H H2 0.652 0.6627 0.7508 0.028 Uiso calc R 1 1 . .
C C3 0.56516(19) 0.59171(19) 0.83819(11) 0.0217(4) Uani d . 1 1 . .
C C4 0.44334(19) 0.56856(19) 0.86725(11) 0.0232(4) Uani d . 1 1 . .
H H4 0.4411 0.5356 0.9147 0.028 Uiso calc R 1 1 . .
C C5 0.32478(19) 0.5938(2) 0.82666(11) 0.0238(4) Uani d . 1 1 . .
C C6 0.32878(19) 0.6470(2) 0.75863(11) 0.0252(4) Uani d . 1 1 . .
H H6 0.2478 0.6647 0.7311 0.03 Uiso calc R 1 1 . .
C C7 0.4513(2) 0.7382(2) 0.65822(11) 0.0283(4) Uani d . 1 1 . .
C C8 0.6920(2) 0.55701(19) 0.88113(12) 0.0253(4) Uani d . 1 1 . .
C C9 0.1947(2) 0.5585(2) 0.85525(11) 0.0274(4) Uani d . 1 1 . .
N N1A 0.2393(6) 0.6862(5) 0.4348(3) 0.0291(15) Uiso d PD 0.449(6) 1 A 1
N N2A 0.0695(6) 0.7451(7) 0.5380(4) 0.032(2) Uiso d PD 0.449(6) 1 A 1
C C10A 0.0577(7) 0.5782(6) 0.3652(3) 0.0377(15) Uiso d PD 0.449(6) 1 A 1
C C11A 0.0233(6) 0.6747(5) 0.4796(4) 0.0272(15) Uiso d PD 0.449(6) 1 A 1
C C12A 0.1105(7) 0.6459(5) 0.4254(3) 0.0251(14) Uiso d PD 0.449(6) 1 A 1
C C13A -0.1634(7) 0.5671(5) 0.4126(4) 0.0345(14) Uiso d PD 0.449(6) 1 A 1
H H13A -0.254 0.5414 0.4078 0.041 Uiso calc PR 0.449(6) 1 A 1
C C14A -0.1122(6) 0.6356(6) 0.4744(4) 0.0395(16) Uiso d PD 0.449(6) 1 A 1
C C15A -0.0763(8) 0.5396(7) 0.3600(4) 0.0516(18) Uiso d PD 0.449(6) 1 A 1
H H15A -0.108 0.4929 0.319 0.062 Uiso calc PR 0.449(6) 1 A 1
C C16A -0.0138(7) 0.7710(6) 0.5898(4) 0.0376(17) Uiso d PD 0.449(6) 1 A 1
H H16A 0.0209 0.8183 0.63 0.045 Uiso calc PR 0.449(6) 1 A 1
C C17A 0.3201(8) 0.6609(6) 0.3827(3) 0.0425(16) Uiso d PD 0.449(6) 1 A 1
H H17A 0.4097 0.6893 0.3876 0.051 Uiso calc PR 0.449(6) 1 A 1
C C18A -0.1495(7) 0.7337(6) 0.5896(5) 0.0412(15) Uiso d PD 0.449(6) 1 A 1
H H18A -0.2051 0.7532 0.6276 0.049 Uiso calc PR 0.449(6) 1 A 1
C C19A 0.2769(9) 0.5935(7) 0.3207(4) 0.0487(18) Uiso d PD 0.449(6) 1 A 1
H H19A 0.3367 0.5753 0.2845 0.058 Uiso calc PR 0.449(6) 1 A 1
C C20A 0.1456(9) 0.5541(5) 0.3135(3) 0.0353(14) Uiso d PD 0.449(6) 1 A 1
H H20A 0.1156 0.509 0.2715 0.042 Uiso calc PR 0.449(6) 1 A 1
C C21A -0.1932(7) 0.6671(7) 0.5296(5) 0.0456(16) Uiso d PD 0.449(6) 1 A 1
H H21A -0.2837 0.6411 0.5255 0.055 Uiso calc PR 0.449(6) 1 A 1
N N1B 0.2037(6) 0.6767(4) 0.4373(2) 0.0291(12) Uiso d PD 0.551(6) 1 A 2
N N2B 0.0703(5) 0.7492(5) 0.5524(3) 0.0295(16) Uiso d PD 0.551(6) 1 A 2
C C10B 0.0089(6) 0.5842(4) 0.3793(3) 0.0365(12) Uiso d PD 0.551(6) 1 A 2
C C11B 0.0008(5) 0.6872(4) 0.4984(3) 0.0242(11) Uiso d PD 0.551(6) 1 A 2
C C12B 0.0719(6) 0.6498(4) 0.4382(3) 0.0259(11) Uiso d PD 0.551(6) 1 A 2
C C13B -0.1973(6) 0.5896(5) 0.4399(4) 0.0479(14) Uiso d PD 0.551(6) 1 A 2
H H13B -0.2896 0.5702 0.4399 0.057 Uiso calc PR 0.551(6) 1 A 2
C C14B -0.1347(5) 0.6545(4) 0.4991(3) 0.0323(11) Uiso d PD 0.551(6) 1 A 2
C C15B -0.1255(6) 0.5540(5) 0.3821(3) 0.0374(12) Uiso d PD 0.551(6) 1 A 2
H H15B -0.1687 0.5082 0.3435 0.045 Uiso calc PR 0.551(6) 1 A 2
C C16B 0.0088(5) 0.7760(5) 0.6106(3) 0.0343(13) Uiso d PD 0.551(6) 1 A 2
H H16B 0.058 0.8144 0.6501 0.041 Uiso calc PR 0.551(6) 1 A 2
C C17B 0.2729(6) 0.6438(5) 0.3809(3) 0.0357(12) Uiso d PD 0.551(6) 1 A 2
H H17B 0.3647 0.6656 0.3818 0.043 Uiso calc PR 0.551(6) 1 A 2
C C18B -0.1270(5) 0.7503(5) 0.6171(4) 0.0421(13) Uiso d PD 0.551(6) 1 A 2
H H18B -0.1697 0.7727 0.6594 0.05 Uiso calc PR 0.551(6) 1 A 2
C C19B 0.2168(7) 0.5783(5) 0.3196(3) 0.0361(11) Uiso d PD 0.551(6) 1 A 2
H H19B 0.2683 0.5554 0.2805 0.043 Uiso calc PR 0.551(6) 1 A 2
C C20B 0.0828(7) 0.5499(5) 0.3205(3) 0.0433(13) Uiso d PD 0.551(6) 1 A 2
H H20B 0.0399 0.5066 0.2809 0.052 Uiso calc PR 0.551(6) 1 A 2
C C21B -0.1971(5) 0.6912(5) 0.5597(4) 0.0398(12) Uiso d PD 0.551(6) 1 A 2
H H21B -0.2897 0.6758 0.5624 0.048 Uiso calc PR 0.551(6) 1 A 2
O O1W 0.5470(8) 0.6539(8) 0.2833(5) 0.124(4) Uiso d P 0.523(10) 1 . .
O O2W 0 0 0 0.18(2) Uiso d SP 0.21(2) 2 . .

loop_
_atom_site_aniso_label
_atom_site_aniso_U_11
_atom_site_aniso_U_22
_atom_site_aniso_U_33
_atom_site_aniso_U_12
_atom_site_aniso_U_13
_atom_site_aniso_U_23
Mn1 0.02117(16) 0.03535(19) 0.01631(16) -0.00438(13) -0.00138(11) 0.00062(13)
Mn2 0.01591(15) 0.03624(19) 0.01676(16) -0.00384(12) -0.00053(11) 0.00365(13)
O1 0.0210(7) 0.0338(8) 0.0194(7) 0.0030(6) 0.0029(5) 0.0027(6)
O2 0.0254(7) 0.0472(10) 0.0321(8) -0.0084(7) -0.0035(6) 0.0183(7)
O3 0.0415(9) 0.0621(12) 0.0293(9) -0.0217(9) -0.0150(7) 0.0203(8)
O4 0.0333(8) 0.0407(9) 0.0228(8) -0.0065(7) -0.0099(6) 0.0059(7)
O5 0.0206(7) 0.0543(10) 0.0319(8) 0.0090(7) -0.0051(6) -0.0015(8)
O6 0.0298(8) 0.0604(12) 0.0336(9) -0.0025(8) 0.0054(7) 0.0232(8)
O7 0.0200(8) 0.0656(12) 0.0518(11) 0.0037(8) 0.0044(7) 0.0240(10)
C1 0.0219(9) 0.0275(10) 0.0206(10) -0.0032(8) -0.0004(7) 0.0045(8)
C2 0.0172(9) 0.0293(10) 0.0224(10) -0.0019(7) 0.0007(7) 0.0015(8)
C3 0.0185(9) 0.0252(10) 0.0207(9) 0.0003(7) -0.0031(7) -0.0003(8)
C4 0.0232(9) 0.0271(10) 0.0190(9) -0.0001(8) -0.0012(7) 0.0032(8)
C5 0.0194(9) 0.0293(10) 0.0225(10) -0.0014(8) 0.0004(7) 0.0032(8)
C6 0.0183(9) 0.0320(11) 0.0248(10) -0.0003(8) -0.0034(7) 0.0059(8)
C7 0.0232(10) 0.0378(12) 0.0234(10) -0.0026(9) -0.0017(8) 0.0084(9)
C8 0.0217(9) 0.0261(10) 0.0270(11) -0.0017(8) -0.0070(8) -0.0004(8)
C9 0.0225(10) 0.0377(12) 0.0222(10) -0.0023(9) 0.0022(8) 0.0029(9)

loop_
_atom_type_symbol
_atom_type_description
_atom_type_scat_dispersion_real
_atom_type_scat_dispersion_imag
_atom_type_scat_source
C C 0.0181 0.0091 'International Tables Vol C Tables 4.2.6.8 and 6.1.1.4'
H H 0 0 'International Tables Vol C Tables 4.2.6.8 and 6.1.1.4'
O O 0.0492 0.0322 'International Tables Vol C Tables 4.2.6.8 and 6.1.1.4'
N N 0.0311 0.018 'International Tables Vol C Tables 4.2.6.8 and 6.1.1.4'
Mn Mn -0.5299 2.8052 'International Tables Vol C Tables 4.2.6.8 and 6.1.1.4'

loop_
_geom_angle_atom_site_label_1
_geom_angle_atom_site_label_2
_geom_angle_atom_site_label_3
_geom_angle_site_symmetry_1
_geom_angle_site_symmetry_3
_geom_angle
O3 Mn1 O6 . 2_556 87.45(8)
O3 Mn1 O1 . . 93.36(6)
O6 Mn1 O1 2_556 . 82.52(6)
O3 Mn1 O4 . 4_575 169.92(7)
O6 Mn1 O4 2_556 4_575 83.05(7)
O1 Mn1 O4 . 4_575 88.77(6)
O3 Mn1 N1A . . 104.44(15)
O6 Mn1 N1A 2_556 . 167.89(15)
O1 Mn1 N1A . . 94.30(17)
O4 Mn1 N1A 4_575 . 85.21(14)
O3 Mn1 N2A . . 90.99(19)
O6 Mn1 N2A 2_556 . 108.13(18)
O1 Mn1 N2A . . 168.68(18)
O4 Mn1 N2A 4_575 . 88.77(19)
N1A Mn1 N2A . . 74.5(2)
O3 Mn1 N2B . . 86.60(15)
O6 Mn1 N2B 2_556 . 102.88(15)
O1 Mn1 N2B . . 174.59(15)
O4 Mn1 N2B 4_575 . 92.21(15)
N1A Mn1 N2B . . 80.5(2)
N2A Mn1 N2B . . 6.7(2)
O3 Mn1 N1B . . 104.40(12)
O6 Mn1 N1B 2_556 . 166.24(12)
O1 Mn1 N1B . . 103.39(14)
O4 Mn1 N1B 4_575 . 84.64(11)
N1A Mn1 N1B . . 9.13(16)
N2A Mn1 N1B . . 65.4(2)
N2B Mn1 N1B . . 71.42(19)
O5 Mn2 O1 4_575 . 99.30(6)
O5 Mn2 O2 4_575 3_676 87.66(7)
O1 Mn2 O2 . 3_676 166.01(6)
O5 Mn2 O1 4_575 3_676 141.62(6)
O1 Mn2 O1 . 3_676 79.70(6)
O2 Mn2 O1 3_676 3_676 87.29(6)
O5 Mn2 O6 4_575 4_675 139.59(6)
O1 Mn2 O6 . 4_675 93.26(6)
O2 Mn2 O6 3_676 4_675 89.11(7)
O1 Mn2 O6 3_676 4_675 78.32(5)
O5 Mn2 O7 4_575 4_675 85.53(6)
O1 Mn2 O7 . 4_675 93.99(7)
O2 Mn2 O7 3_676 4_675 98.66(7)
O1 Mn2 O7 3_676 4_675 132.83(5)
O6 Mn2 O7 4_675 4_675 55.22(6)
Mn2 O1 Mn1 . . 113.60(6)
Mn2 O1 Mn2 . 3_676 100.30(6)
Mn1 O1 Mn2 . 3_676 97.06(5)
C7 O2 Mn2 . 3_676 127.09(14)
C7 O3 Mn1 . . 128.50(16)
C8 O4 Mn1 . 4_676 121.85(14)
C8 O5 Mn2 . 4_676 114.91(14)
C9 O6 Mn1 . 2_546 166.07(17)
C9 O6 Mn2 . 4_576 93.67(13)
Mn1 O6 Mn2 2_546 4_576 94.77(6)
C9 O7 Mn2 . 4_576 90.95(14)
C6 C1 C2 . . 119.50(19)
C6 C1 C7 . . 119.60(18)
C2 C1 C7 . . 120.88(18)
C3 C2 C1 . . 120.01(18)
C2 C3 C4 . . 120.10(18)
C2 C3 C8 . . 120.81(18)
C4 C3 C8 . . 119.08(18)
C3 C4 C5 . . 119.88(18)
C6 C5 C4 . . 119.76(18)
C6 C5 C9 . . 120.46(18)
C4 C5 C9 . . 119.74(18)
C1 C6 C5 . . 120.65(18)
O2 C7 O3 . . 126.5(2)
O2 C7 C1 . . 117.41(18)
O3 C7 C1 . . 116.11(19)
O5 C8 O4 . . 124.36(19)
O5 C8 C3 . . 117.24(19)
O4 C8 C3 . . 118.40(19)
O7 C9 O6 . . 120.2(2)
O7 C9 C5 . . 121.4(2)
O6 C9 C5 . . 118.45(19)
C17A N1A C12A . . 117.4(6)
C17A N1A Mn1 . . 126.6(5)
C12A N1A Mn1 . . 114.7(4)
C16A N2A C11A . . 118.9(6)
C16A N2A Mn1 . . 128.4(5)
C11A N2A Mn1 . . 112.3(5)
C20A C10A C15A . . 123.6(6)
C20A C10A C12A . . 115.2(6)
C15A C10A C12A . . 121.2(7)
N2A C11A C12A . . 119.3(5)
N2A C11A C14A . . 119.3(7)
C12A C11A C14A . . 121.4(6)
N1A C12A C10A . . 124.9(6)
N1A C12A C11A . . 117.7(5)
C10A C12A C11A . . 117.4(6)
C15A C13A C14A . . 117.6(6)
C21A C14A C11A . . 118.7(6)
C21A C14A C13A . . 121.2(6)
C11A C14A C13A . . 120.1(7)
C13A C15A C10A . . 122.3(6)
N2A C16A C18A . . 125.5(7)
N1A C17A C19A . . 122.0(7)
C21A C18A C16A . . 114.0(6)
C20A C19A C17A . . 118.7(7)
C10A C20A C19A . . 121.8(6)
C18A C21A C14A . . 123.6(6)
C17B N1B C12B . . 120.5(5)
C17B N1B Mn1 . . 124.2(4)
C12B N1B Mn1 . . 113.5(3)
C16B N2B C11B . . 117.9(5)
C16B N2B Mn1 . . 126.0(4)
C11B N2B Mn1 . . 115.4(4)
C15B C10B C20B . . 121.9(5)
C15B C10B C12B . . 118.3(6)
C20B C10B C12B . . 119.7(5)
N2B C11B C14B . . 124.6(5)
N2B C11B C12B . . 117.3(4)
C14B C11B C12B . . 118.1(5)
N1B C12B C10B . . 119.1(6)
N1B C12B C11B . . 119.2(4)
C10B C12B C11B . . 121.7(5)
C15B C13B C14B . . 120.6(5)
C21B C14B C11B . . 115.2(5)
C21B C14B C13B . . 124.8(5)
C11B C14B C13B . . 120.0(6)
C13B C15B C10B . . 121.2(5)
N2B C16B C18B . . 122.6(6)
N1B C17B C19B . . 123.7(6)
C21B C18B C16B . . 118.1(5)
C20B C19B C17B . . 115.9(5)
C19B C20B C10B . . 121.0(5)
C14B C21B C18B . . 121.3(5)

loop_
_geom_bond_atom_site_label_1
_geom_bond_atom_site_label_2
_geom_bond_site_symmetry_2
_geom_bond_distance
Mn1 O3 . 2.1241(17)
Mn1 O6 2_556 2.1665(18)
Mn1 O1 . 2.1697(14)
Mn1 O4 4_575 2.1799(16)
Mn1 N1A . 2.227(5)
Mn1 N2A . 2.266(6)
Mn1 N2B . 2.303(5)
Mn1 N1B . 2.332(4)
Mn2 O5 4_575 2.1209(15)
Mn2 O1 . 2.1508(15)
Mn2 O2 3_676 2.1696(16)
Mn2 O1 3_676 2.2229(15)
Mn2 O6 4_675 2.3043(16)
Mn2 O7 4_675 2.3695(17)
O1 Mn2 3_676 2.2229(15)
O2 C7 . 1.253(3)
O2 Mn2 3_676 2.1696(16)
O3 C7 . 1.259(3)
O4 C8 . 1.259(3)
O4 Mn1 4_676 2.1799(16)
O5 C8 . 1.253(3)
O5 Mn2 4_676 2.1209(15)
O6 C9 . 1.257(3)
O6 Mn1 2_546 2.1665(17)
O6 Mn2 4_576 2.3043(16)
O7 C9 . 1.244(3)
O7 Mn2 4_576 2.3695(17)
C1 C6 . 1.387(3)
C1 C2 . 1.397(3)
C1 C7 . 1.504(3)
C2 C3 . 1.390(3)
C3 C4 . 1.391(3)
C3 C8 . 1.504(3)
C4 C5 . 1.393(3)
C5 C6 . 1.388(3)
C5 C9 . 1.491(3)
N1A C17A . 1.329(8)
N1A C12A . 1.365(8)
N2A C16A . 1.343(8)
N2A C11A . 1.378(9)
C10A C20A . 1.369(9)
C10A C15A . 1.406(9)
C10A C12A . 1.408(7)
C11A C12A . 1.410(8)
C11A C14A . 1.423(7)
C13A C15A . 1.384(9)
C13A C14A . 1.430(9)
C14A C21A . 1.390(9)
C16A C18A . 1.422(9)
C17A C19A . 1.405(9)
C18A C21A . 1.373(10)
C19A C20A . 1.385(9)
N1B C17B . 1.342(6)
N1B C12B . 1.356(7)
N2B C16B . 1.311(7)
N2B C11B . 1.358(7)
C10B C15B . 1.392(8)
C10B C20B . 1.407(7)
C10B C12B . 1.415(6)
C11B C14B . 1.408(6)
C11B C12B . 1.422(7)
C13B C15B . 1.386(7)
C13B C14B . 1.413(7)
C14B C21B . 1.380(8)
C16B C18B . 1.404(7)
C17B C19B . 1.422(7)
C18B C21B . 1.391(8)
C19B C20B . 1.382(7)
